data_4066096
loop_
_publ_author_name
'Murai, Toshiaki'
'Hori, Rumi'
'Maruyama, Toshifumi'
'Shibahara, Fumitoshi'

_publ_section_title
;
 (Selenocarbamoyl)silanes and -germanes: Their Synthesis Using
 (Selenocarbamoyl)lithium and Characterization
;
_journal_issue 11
_journal_name_full Organometallics
_journal_page_first 2400
_journal_paper_doi 10.1021/om100290h
_journal_volume 29
_journal_year 2010
_chemical_formula_moiety 'C15 H15 N Se'
_chemical_formula_sum 'C15 H15 N Se'
_chemical_formula_weight 288.24
_chemical_name_systematic
; 
 ? 
;
_space_group_IT_number 61
_symmetry_cell_setting orthorhombic
_symmetry_Int_Tables_number 61
_symmetry_space_group_name_Hall '-P 2ac 2ab'
_symmetry_space_group_name_H-M 'P b c a'
_atom_sites_solution_hydrogens geom
_atom_sites_solution_primary direct
_atom_sites_solution_secondary difmap
_audit_creation_method SHELXL-97
_cell_angle_alpha 90.00
_cell_angle_beta 90.00
_cell_angle_gamma 90.00
_cell_formula_units_Z 8
_cell_length_a 10.785(7)
_cell_length_b 9.856(6)
_cell_length_c 25.027(16)
_cell_measurement_reflns_used 7416
_cell_measurement_temperature 153(2)
_cell_measurement_theta_max 27.9
_cell_measurement_theta_min 3.1
_cell_volume 2660(3)
_computing_structure_refinement 'SHELXL-97 (Sheldrick, 1997)'
_computing_structure_solution 'SHELXS-97 (Sheldrick, 1990)'
_diffrn_ambient_temperature 153(2)
_diffrn_detector_area_resol_mean 14.62
_diffrn_measured_fraction_theta_full 0.990
_diffrn_measured_fraction_theta_max 0.992
_diffrn_measurement_device_type 'Rigaku/MSC Mercury CCD'
_diffrn_measurement_method \w
_diffrn_radiation_monochromator graphite
_diffrn_radiation_source 'fine-focus sealed tube'
_diffrn_radiation_type MoK\a
_diffrn_radiation_wavelength 0.71070
_diffrn_reflns_av_R_equivalents 0.0458
_diffrn_reflns_av_sigmaI/netI 0.0321
_diffrn_reflns_limit_h_max 14
_diffrn_reflns_limit_h_min -12
_diffrn_reflns_limit_k_max 12
_diffrn_reflns_limit_k_min -8
_diffrn_reflns_limit_l_max 26
_diffrn_reflns_limit_l_min -32
_diffrn_reflns_number 20092
_diffrn_reflns_theta_full 27.50
_diffrn_reflns_theta_max 27.50
_diffrn_reflns_theta_min 3.24
_exptl_absorpt_coefficient_mu 2.800
_exptl_absorpt_correction_T_max 0.531
_exptl_absorpt_correction_T_min 0.378
_exptl_absorpt_correction_type integration
_exptl_absorpt_process_details '(Higashi, 1999)'
_exptl_crystal_colour Yellow
_exptl_crystal_density_diffrn 1.439
_exptl_crystal_density_method 'not measured'
_exptl_crystal_description Block
_exptl_crystal_F_000 1168
_exptl_crystal_size_max 0.31
_exptl_crystal_size_mid 0.11
_exptl_crystal_size_min 0.09
_refine_diff_density_max 0.457
_refine_diff_density_min -0.397
_refine_diff_density_rms 0.056
_refine_ls_extinction_method none
_refine_ls_goodness_of_fit_ref 1.000
_refine_ls_hydrogen_treatment mixed
_refine_ls_matrix_type full
_refine_ls_number_parameters 158
_refine_ls_number_reflns 3024
_refine_ls_number_restraints 0
_refine_ls_restrained_S_all 1.000
_refine_ls_R_factor_all 0.0510
_refine_ls_R_factor_gt 0.0481
_refine_ls_shift/su_max 0.002
_refine_ls_shift/su_mean 0.000
_refine_ls_structure_factor_coef Fsqd
_refine_ls_weighting_details 'calc w=1/[\s^2^(Fo^2^)+(0.0200P)^2^+7.8700P] where P=(Fo^2^+2Fc^2^)/3'
_refine_ls_weighting_scheme calc
_refine_ls_wR_factor_gt 0.0954
_refine_ls_wR_factor_ref 0.0971
_reflns_number_gt 2939
_reflns_number_total 3024
_reflns_threshold_expression >2sigma(I)
_cod_data_source_file om100290h_si_002.cif
_cod_data_source_block rh1117
_cod_original_sg_symbol_H-M 'P bca       '
_cod_database_code 4066096

loop_
_symmetry_equiv_pos_as_xyz
'x, y, z'
'-x+1/2, -y, z+1/2'
'x+1/2, -y+1/2, -z'
'-x, y+1/2, -z+1/2'
'-x, -y, -z'
'x-1/2, y, -z-1/2'
'-x-1/2, y-1/2, z'
'x, -y-1/2, z-1/2'

loop_
_atom_site_label
_atom_site_type_symbol
_atom_site_fract_x
_atom_site_fract_y
_atom_site_fract_z
_atom_site_U_iso_or_equiv
_atom_site_adp_type
_atom_site_occupancy
_atom_site_symmetry_multiplicity
_atom_site_calc_flag
_atom_site_refinement_flags
Se1 Se 0.45873(3) 0.08162(3) 0.580492(12) 0.03469(12) Uani 1 1 d .
N1 N 0.6945(2) -0.0281(2) 0.60204(9) 0.0259(5) Uani 1 1 d .
C8 C 0.6625(3) -0.0975(3) 0.69670(11) 0.0271(6) Uani 1 1 d .
C9 C 0.8065(3) -0.1014(3) 0.58481(13) 0.0319(6) Uani 1 1 d .
H3-A H 0.7917 -0.1415 0.5491 0.038 Uiso 1 1 calc R
H3-B H 0.8233 -0.1766 0.6101 0.038 Uiso 1 1 calc R
C13 C 1.1268(3) 0.1562(3) 0.57671(15) 0.0415(8) Uani 1 1 d .
H13 H 1.1979 0.2129 0.5750 0.050 Uiso 1 1 calc R
C4 C 0.5335(3) -0.2829(4) 0.72590(14) 0.0415(8) Uani 1 1 d .
H4 H 0.4650 -0.3416 0.7198 0.050 Uiso 1 1 calc R
C3 C 0.5628(3) -0.1833(3) 0.68838(13) 0.0368(7) Uani 1 1 d .
H3 H 0.5139 -0.1743 0.6569 0.044 Uiso 1 1 calc R
C15 C 0.9216(3) 0.0994(3) 0.54696(13) 0.0325(7) Uani 1 1 d .
H15 H 0.8524 0.1173 0.5245 0.039 Uiso 1 1 calc R
C2 C 0.6921(3) 0.0166(3) 0.65830(11) 0.0279(6) Uani 1 1 d .
H2-A H 0.6292 0.0890 0.6623 0.033 Uiso 1 1 calc R
H2-B H 0.7738 0.0557 0.6677 0.033 Uiso 1 1 calc R
C11 C 1.0198(3) -0.0347(3) 0.61471(14) 0.0349(7) Uani 1 1 d .
H11 H 1.0183 -0.1086 0.6391 0.042 Uiso 1 1 calc R
C10 C 0.9181(3) -0.0098(3) 0.58233(12) 0.0279(6) Uani 1 1 d .
C14 C 1.0256(3) 0.1820(3) 0.54426(14) 0.0371(7) Uani 1 1 d .
H14 H 1.0272 0.2563 0.5201 0.045 Uiso 1 1 calc R
C12 C 1.1240(3) 0.0474(4) 0.61177(16) 0.0435(8) Uani 1 1 d .
H12 H 1.1938 0.0290 0.6339 0.052 Uiso 1 1 calc R
C1 C 0.6043(3) -0.0028(3) 0.56797(12) 0.0280(6) Uani 1 1 d .
C5 C 0.6034(3) -0.2966(3) 0.77173(13) 0.0388(8) Uani 1 1 d .
H5 H 0.5823 -0.3637 0.7974 0.047 Uiso 1 1 calc R
C6 C 0.7033(4) -0.2134(4) 0.78020(14) 0.0437(8) Uani 1 1 d .
H6 H 0.7521 -0.2231 0.8116 0.052 Uiso 1 1 calc R
C7 C 0.7332(3) -0.1146(3) 0.74268(13) 0.0378(7) Uani 1 1 d .
H7 H 0.8030 -0.0578 0.7486 0.045 Uiso 1 1 calc R
H1 H 0.620(3) -0.031(3) 0.5335(13) 0.026(8) Uiso 1 1 d .

loop_
_atom_site_aniso_label
_atom_site_aniso_U_11
_atom_site_aniso_U_22
_atom_site_aniso_U_33
_atom_site_aniso_U_23
_atom_site_aniso_U_13
_atom_site_aniso_U_12
Se1 0.02909(17) 0.0485(2) 0.02643(17) -0.00136(14) -0.00116(12) 0.00791(14)
N1 0.0245(12) 0.0311(12) 0.0220(11) -0.0032(9) 0.0023(9) 0.0012(10)
C8 0.0279(14) 0.0309(14) 0.0223(13) -0.0006(11) 0.0017(11) 0.0052(12)
C9 0.0278(15) 0.0325(15) 0.0355(16) -0.0030(12) 0.0021(12) 0.0047(12)
C13 0.0308(16) 0.0400(17) 0.054(2) -0.0018(16) 0.0144(16) -0.0015(14)
C4 0.0371(18) 0.0465(19) 0.0411(19) 0.0062(15) 0.0091(15) -0.0048(15)
C3 0.0314(16) 0.0478(18) 0.0312(16) 0.0054(14) -0.0026(13) -0.0064(14)
C15 0.0342(16) 0.0338(16) 0.0295(15) 0.0017(12) 0.0032(12) 0.0100(13)
C2 0.0269(14) 0.0343(14) 0.0225(14) -0.0015(11) -0.0014(11) -0.0010(12)
C11 0.0305(16) 0.0380(16) 0.0362(17) 0.0081(13) 0.0021(13) 0.0033(13)
C10 0.0255(14) 0.0288(14) 0.0294(15) -0.0014(12) 0.0053(12) 0.0066(11)
C14 0.0405(18) 0.0301(15) 0.0408(18) 0.0033(13) 0.0186(15) 0.0043(13)
C12 0.0271(16) 0.050(2) 0.054(2) 0.0064(17) -0.0018(15) 0.0039(14)
C1 0.0300(15) 0.0340(15) 0.0199(13) -0.0007(11) 0.0032(11) 0.0003(12)
C5 0.047(2) 0.0422(18) 0.0266(16) 0.0054(13) 0.0134(14) 0.0120(15)
C6 0.056(2) 0.049(2) 0.0264(16) 0.0047(14) -0.0038(15) 0.0114(17)
C7 0.0408(19) 0.0411(17) 0.0314(16) 0.0004(14) -0.0071(14) 0.0011(14)

loop_
_atom_type_symbol
_atom_type_description
_atom_type_scat_dispersion_real
_atom_type_scat_dispersion_imag
_atom_type_scat_source
C C 0.0033 0.0016 'International Tables Vol C Tables 4.2.6.8 and 6.1.1.4'
H H 0.0000 0.0000 'International Tables Vol C Tables 4.2.6.8 and 6.1.1.4'
N N 0.0061 0.0033 'International Tables Vol C Tables 4.2.6.8 and 6.1.1.4'
Se Se -0.0929 2.2259 'International Tables Vol C Tables 4.2.6.8 and 6.1.1.4'

loop_
_geom_angle_atom_site_label_1
_geom_angle_atom_site_label_2
_geom_angle_atom_site_label_3
_geom_angle
C1 N1 C9 120.6(3)
C1 N1 C2 123.1(2)
C9 N1 C2 116.3(2)
C3 C8 C7 118.4(3)
C3 C8 C2 121.5(3)
C7 C8 C2 120.0(3)
N1 C9 C10 111.9(2)
N1 C9 H3-A 109.2
C10 C9 H3-A 109.2
N1 C9 H3-B 109.2
C10 C9 H3-B 109.2
H3-A C9 H3-B 107.9
C14 C13 C12 119.7(3)
C14 C13 H13 120.1
C12 C13 H13 120.1
C5 C4 C3 120.3(3)
C5 C4 H4 119.8
C3 C4 H4 119.8
C8 C3 C4 120.4(3)
C8 C3 H3 119.8
C4 C3 H3 119.8
C14 C15 C10 120.5(3)
C14 C15 H15 119.7
C10 C15 H15 119.7
N1 C2 C8 112.8(2)
N1 C2 H2-A 109.0
C8 C2 H2-A 109.0
N1 C2 H2-B 109.0
C8 C2 H2-B 109.0
H2-A C2 H2-B 107.8
C10 C11 C12 120.4(3)
C10 C11 H11 119.8
C12 C11 H11 119.8
C11 C10 C15 119.1(3)
C11 C10 C9 120.1(3)
C15 C10 C9 120.8(3)
C13 C14 C15 120.0(3)
C13 C14 H14 120.0
C15 C14 H14 120.0
C13 C12 C11 120.2(3)
C13 C12 H12 119.9
C11 C12 H12 119.9
N1 C1 Se1 128.1(2)
N1 C1 H1 114(2)
Se1 C1 H1 118(2)
C6 C5 C4 119.9(3)
C6 C5 H5 120.0
C4 C5 H5 120.0
C5 C6 C7 119.9(3)
C5 C6 H6 120.1
C7 C6 H6 120.1
C8 C7 C6 121.1(3)
C8 C7 H7 119.4
C6 C7 H7 119.4

loop_
_geom_bond_atom_site_label_1
_geom_bond_atom_site_label_2
_geom_bond_distance
Se1 C1 1.805(3)
N1 C1 1.316(4)
N1 C9 1.473(4)
N1 C2 1.476(4)
C8 C3 1.383(4)
C8 C7 1.389(4)
C8 C2 1.514(4)
C9 C10 1.506(4)
C9 H3-A 0.9900
C9 H3-B 0.9900
C13 C14 1.383(5)
C13 C12 1.386(5)
C13 H13 0.9500
C4 C5 1.378(5)
C4 C3 1.395(5)
C4 H4 0.9500
C3 H3 0.9500
C15 C14 1.387(5)
C15 C10 1.394(4)
C15 H15 0.9500
C2 H2-A 0.9900
C2 H2-B 0.9900
C11 C10 1.385(4)
C11 C12 1.387(5)
C11 H11 0.9500
C14 H14 0.9500
C12 H12 0.9500
C1 H1 0.92(3)
C5 C6 1.371(5)
C5 H5 0.9500
C6 C7 1.391(5)
C6 H6 0.9500
C7 H7 0.9500

loop_
_geom_torsion_atom_site_label_1
_geom_torsion_atom_site_label_2
_geom_torsion_atom_site_label_3
_geom_torsion_atom_site_label_4
_geom_torsion
C1 N1 C9 C10 109.0(3)
C2 N1 C9 C10 -69.7(3)
C7 C8 C3 C4 0.9(5)
C2 C8 C3 C4 -176.4(3)
C5 C4 C3 C8 0.2(5)
C1 N1 C2 C8 103.7(3)
C9 N1 C2 C8 -77.7(3)
C3 C8 C2 N1 -49.2(4)
C7 C8 C2 N1 133.5(3)
C12 C11 C10 C15 -0.3(5)
C12 C11 C10 C9 178.5(3)
C14 C15 C10 C11 -0.1(5)
C14 C15 C10 C9 -178.9(3)
N1 C9 C10 C11 118.1(3)
N1 C9 C10 C15 -63.1(4)
C12 C13 C14 C15 0.2(5)
C10 C15 C14 C13 0.1(5)
C14 C13 C12 C11 -0.6(5)
C10 C11 C12 C13 0.7(5)
C9 N1 C1 Se1 178.6(2)
C2 N1 C1 Se1 -2.8(4)
C3 C4 C5 C6 -1.0(5)
C4 C5 C6 C7 0.5(5)
C3 C8 C7 C6 -1.4(5)
C2 C8 C7 C6 176.0(3)
C5 C6 C7 C8 0.6(5)

loop_
_cod_related_entry_id
_cod_related_entry_database
_cod_related_entry_code
1 ChemSpider 30659677
